data_1554833
loop_
_publ_author_name
'van Dijk, Tom'
'Bakker, Martijn S.'
'Holtrop, Flip'
'Nieger, Martin'
'Slootweg, J. Chris'
'Lammertsma, Koop'

_publ_section_title
;
 Base-stabilized nitrilium ions as convenient imine synthons.
;
_journal_issue 6
_journal_name_full 'Organic letters'
_journal_page_first 1461
_journal_page_last 1464
_journal_paper_doi 10.1021/acs.orglett.5b00339
_journal_volume 17
_journal_year 2015
_chemical_formula_moiety 'C21 H25 N3'
_chemical_formula_sum 'C21 H25 N3'
_chemical_formula_weight 319.44
_chemical_name_systematic
; 
 (Z)-N-(1-(1H-benzo[d]imidazol-1-yl)-2,2-dimethylpropylidene)aniline 
;
_space_group_IT_number 2
_space_group_name_Hall '-P 1'
_space_group_name_H-M_alt 'P -1'
_symmetry_cell_setting triclinic
_symmetry_space_group_name_H-M 'P -1'
_atom_sites_solution_hydrogens geom
_atom_sites_solution_primary direct
_atom_sites_solution_secondary difmap
_audit_creation_method SHELXL-97
_cell_angle_alpha 93.38(1)
_cell_angle_beta 95.73(1)
_cell_angle_gamma 105.20(1)
_cell_formula_units_Z 2
_cell_length_a 8.610(1)
_cell_length_b 9.179(1)
_cell_length_c 11.835(1)
_cell_measurement_reflns_used 123
_cell_measurement_temperature 123(2)
_cell_measurement_theta_max 25.0
_cell_measurement_theta_min 2.5
_cell_volume 894.57(17)
_computing_cell_refinement EVALCCD
_computing_data_collection Collect
_computing_data_reduction EVALCCD
_computing_molecular_graphics XP
_computing_publication_material 'SHELXL-97 (Sheldrick, 1997)'
_computing_structure_refinement 'SHELXL-97 (Sheldrick, 1997)'
_computing_structure_solution 'SHELXS-97 (Sheldrick, 1990)'
_diffrn_ambient_temperature 123(2)
_diffrn_measured_fraction_theta_full 0.986
_diffrn_measured_fraction_theta_max 0.986
_diffrn_measurement_device_type 'Bruker-Nonius KappaCCD'
_diffrn_measurement_method 'rotation in phi and omega, 2 deg.'
_diffrn_radiation_monochromator graphite
_diffrn_radiation_source 'fine-focus sealed tube'
_diffrn_radiation_type MoK\a
_diffrn_radiation_wavelength 0.71073
_diffrn_reflns_av_R_equivalents 0.0644
_diffrn_reflns_av_sigmaI/netI 0.0700
_diffrn_reflns_limit_h_max 10
_diffrn_reflns_limit_h_min -10
_diffrn_reflns_limit_k_max 10
_diffrn_reflns_limit_k_min -10
_diffrn_reflns_limit_l_max 14
_diffrn_reflns_limit_l_min -14
_diffrn_reflns_number 9296
_diffrn_reflns_theta_full 25.00
_diffrn_reflns_theta_max 25.00
_diffrn_reflns_theta_min 3.01
_exptl_absorpt_coefficient_mu 0.071
_exptl_absorpt_correction_type none
_exptl_crystal_colour colourless
_exptl_crystal_density_diffrn 1.186
_exptl_crystal_density_meas ?
_exptl_crystal_density_method 'not measured'
_exptl_crystal_description plates
_exptl_crystal_F_000 344
_exptl_crystal_size_max 0.48
_exptl_crystal_size_mid 0.24
_exptl_crystal_size_min 0.12
_refine_diff_density_max 0.396
_refine_diff_density_min -0.411
_refine_diff_density_rms 0.093
_refine_ls_extinction_method none
_refine_ls_goodness_of_fit_ref 1.037
_refine_ls_hydrogen_treatment constr
_refine_ls_matrix_type full
_refine_ls_number_parameters 220
_refine_ls_number_reflns 3108
_refine_ls_number_restraints 0
_refine_ls_restrained_S_all 1.037
_refine_ls_R_factor_all 0.1082
_refine_ls_R_factor_gt 0.0878
_refine_ls_shift/su_max 0.001
_refine_ls_shift/su_mean 0.000
_refine_ls_structure_factor_coef Fsqd
_refine_ls_weighting_details 'calc w=1/[\s^2^(Fo^2^)+(0.1497P)^2^+0.5923P] where P=(Fo^2^+2Fc^2^)/3'
_refine_ls_weighting_scheme calc
_refine_ls_wR_factor_gt 0.2187
_refine_ls_wR_factor_ref 0.2370
_reflns_number_gt 2357
_reflns_number_total 3108
_reflns_threshold_expression >2sigma(I)
_cod_data_source_file ol5b00339_si_002.cif
_cod_data_source_block jcs005_compound_8a
_cod_depositor_comments
;
The following automatic conversions were performed:

data item '_exptl_crystal_density_meas' value 'none' was changed to
'?' -- the value is perceived as not measured.

Automatic conversion script
Id: cif_fix_values 6909 2019-04-08 15:41:33Z antanas 
;
_cod_original_cell_volume 894.57(16)
_cod_database_code 1554833

loop_
_symmetry_equiv_pos_as_xyz
'x, y, z'
'-x, -y, -z'

loop_
_atom_site_label
_atom_site_type_symbol
_atom_site_fract_x
_atom_site_fract_y
_atom_site_fract_z
_atom_site_U_iso_or_equiv
_atom_site_adp_type
_atom_site_occupancy
_atom_site_symmetry_multiplicity
_atom_site_calc_flag
_atom_site_refinement_flags
N1 N 0.4430(3) 0.7652(3) 0.8339(2) 0.0268(6) Uani 1 1 d .
C1 C 0.4530(3) 0.8258(3) 0.7410(2) 0.0258(7) Uani 1 1 d .
N2 N 0.3754(3) 0.7431(3) 0.63249(19) 0.0262(6) Uani 1 1 d .
C2 C 0.4320(4) 0.6379(3) 0.5727(2) 0.0292(7) Uani 1 1 d .
H2 H 0.5291 0.6124 0.5978 0.035 Uiso 1 1 calc R
N3 N 0.3404(3) 0.5771(3) 0.4790(2) 0.0293(6) Uani 1 1 d .
C3 C 0.2110(4) 0.6416(3) 0.4747(2) 0.0269(7) Uani 1 1 d .
C4 C 0.0760(4) 0.6144(4) 0.3938(2) 0.0306(7) Uani 1 1 d .
H4 H 0.0632 0.5443 0.3289 0.037 Uiso 1 1 calc R
C5 C -0.0383(4) 0.6908(4) 0.4094(3) 0.0319(7) Uani 1 1 d .
H5 H -0.1323 0.6721 0.3555 0.038 Uiso 1 1 calc R
C6 C -0.0181(4) 0.7961(4) 0.5040(3) 0.0318(7) Uani 1 1 d .
H6 H -0.0989 0.8480 0.5125 0.038 Uiso 1 1 calc R
C7 C 0.1153(4) 0.8265(3) 0.5850(2) 0.0287(7) Uani 1 1 d .
H7 H 0.1284 0.8983 0.6488 0.034 Uiso 1 1 calc R
C8 C 0.2306(3) 0.7472(3) 0.5693(2) 0.0254(7) Uani 1 1 d .
C9 C 0.5620(4) 0.9851(3) 0.7357(2) 0.0283(7) Uani 1 1 d .
C10 C 0.4748(4) 1.0829(4) 0.6670(3) 0.0337(7) Uani 1 1 d .
H10A H 0.5487 1.1839 0.6650 0.051 Uiso 1 1 calc R
H10B H 0.3797 1.0921 0.7030 0.051 Uiso 1 1 calc R
H10C H 0.4401 1.0353 0.5890 0.051 Uiso 1 1 calc R
C11 C 0.6223(4) 1.0603(4) 0.8566(3) 0.0339(7) Uani 1 1 d .
H11A H 0.6926 1.1625 0.8529 0.051 Uiso 1 1 calc R
H11B H 0.6835 0.9999 0.8981 0.051 Uiso 1 1 calc R
H11C H 0.5293 1.0667 0.8962 0.051 Uiso 1 1 calc R
C12 C 0.7084(4) 0.9670(4) 0.6761(3) 0.0372(8) Uani 1 1 d .
H12A H 0.7819 1.0672 0.6706 0.056 Uiso 1 1 calc R
H12B H 0.6701 0.9160 0.5994 0.056 Uiso 1 1 calc R
H12C H 0.7661 0.9063 0.7205 0.056 Uiso 1 1 calc R
C13 C 0.3566(4) 0.6119(3) 0.8438(2) 0.0274(7) Uani 1 1 d .
C14 C 0.4442(4) 0.5025(3) 0.8487(2) 0.0283(7) Uani 1 1 d .
C15 C 0.3617(4) 0.3559(4) 0.8693(2) 0.0306(7) Uani 1 1 d .
H15 H 0.4197 0.2810 0.8731 0.037 Uiso 1 1 calc R
C16 C 0.1981(4) 0.3145(4) 0.8847(2) 0.0315(7) Uani 1 1 d .
C17 C 0.1166(4) 0.4273(4) 0.8817(2) 0.0300(7) Uani 1 1 d .
H17 H 0.0051 0.4017 0.8924 0.036 Uiso 1 1 calc R
C18 C 0.1932(3) 0.5761(3) 0.8635(2) 0.0273(7) Uani 1 1 d .
C19 C 0.1032(4) 0.6962(4) 0.8650(3) 0.0332(7) Uani 1 1 d .
H19A H 0.1712 0.7882 0.9095 0.050 Uiso 1 1 calc R
H19B H 0.0029 0.6595 0.8996 0.050 Uiso 1 1 calc R
H19C H 0.0767 0.7192 0.7867 0.050 Uiso 1 1 calc R
C20 C 0.1134(4) 0.1537(4) 0.9039(3) 0.0398(8) Uani 1 1 d .
H20A H 0.0774 0.1511 0.9799 0.060 Uiso 1 1 calc R
H20B H 0.1884 0.0904 0.8982 0.060 Uiso 1 1 calc R
H20C H 0.0192 0.1150 0.8461 0.060 Uiso 1 1 calc R
C21 C 0.6220(4) 0.5399(4) 0.8349(3) 0.0350(8) Uani 1 1 d .
H21A H 0.6745 0.4795 0.8836 0.053 Uiso 1 1 calc R
H21B H 0.6722 0.6479 0.8570 0.053 Uiso 1 1 calc R
H21C H 0.6351 0.5165 0.7551 0.053 Uiso 1 1 calc R

loop_
_atom_site_aniso_label
_atom_site_aniso_U_11
_atom_site_aniso_U_22
_atom_site_aniso_U_33
_atom_site_aniso_U_23
_atom_site_aniso_U_13
_atom_site_aniso_U_12
N1 0.0305(14) 0.0323(14) 0.0208(13) 0.0009(10) 0.0052(10) 0.0137(11)
C1 0.0269(15) 0.0356(16) 0.0189(15) -0.0014(12) 0.0033(11) 0.0162(13)
N2 0.0314(13) 0.0330(14) 0.0168(12) -0.0012(10) 0.0020(9) 0.0143(11)
C2 0.0363(17) 0.0317(16) 0.0244(16) 0.0012(12) 0.0029(12) 0.0185(13)
N3 0.0367(15) 0.0325(14) 0.0219(13) -0.0001(10) 0.0021(10) 0.0157(11)
C3 0.0332(16) 0.0295(15) 0.0194(15) 0.0035(11) 0.0047(11) 0.0102(12)
C4 0.0367(17) 0.0361(17) 0.0188(15) 0.0014(12) 0.0046(12) 0.0091(14)
C5 0.0304(16) 0.0402(18) 0.0240(16) 0.0061(13) -0.0007(12) 0.0083(13)
C6 0.0341(17) 0.0363(17) 0.0287(16) 0.0069(13) 0.0075(12) 0.0140(13)
C7 0.0370(17) 0.0340(16) 0.0194(15) 0.0026(12) 0.0072(12) 0.0154(13)
C8 0.0307(16) 0.0299(15) 0.0174(14) 0.0035(11) 0.0037(11) 0.0106(12)
C9 0.0324(16) 0.0341(17) 0.0207(15) -0.0004(12) 0.0039(12) 0.0131(13)
C10 0.0407(18) 0.0351(17) 0.0258(17) 0.0033(13) 0.0036(13) 0.0110(14)
C11 0.0412(18) 0.0318(17) 0.0273(17) -0.0008(13) -0.0004(13) 0.0098(14)
C12 0.0379(18) 0.0431(19) 0.0319(18) 0.0019(14) 0.0099(14) 0.0115(15)
C13 0.0372(17) 0.0337(17) 0.0124(13) -0.0015(11) 0.0012(11) 0.0128(13)
C14 0.0339(16) 0.0378(17) 0.0155(14) -0.0025(12) -0.0001(11) 0.0158(13)
C15 0.0387(18) 0.0344(17) 0.0217(15) -0.0001(12) 0.0025(12) 0.0160(14)
C16 0.0369(17) 0.0371(17) 0.0196(15) -0.0014(12) 0.0005(12) 0.0105(14)
C17 0.0333(16) 0.0400(18) 0.0176(15) 0.0000(12) 0.0018(11) 0.0126(14)
C18 0.0335(17) 0.0350(17) 0.0148(14) 0.0009(11) 0.0013(11) 0.0124(13)
C19 0.0399(18) 0.0419(18) 0.0234(16) 0.0044(13) 0.0084(13) 0.0191(15)
C20 0.047(2) 0.0347(18) 0.0379(19) 0.0042(14) 0.0052(14) 0.0103(15)
C21 0.0357(18) 0.0446(19) 0.0283(17) 0.0018(14) 0.0044(13) 0.0171(15)

loop_
_atom_type_symbol
_atom_type_description
_atom_type_scat_dispersion_real
_atom_type_scat_dispersion_imag
_atom_type_scat_source
C C 0.0033 0.0016 'International Tables Vol C Tables 4.2.6.8 and 6.1.1.4'
H H 0.0000 0.0000 'International Tables Vol C Tables 4.2.6.8 and 6.1.1.4'
N N 0.0061 0.0033 'International Tables Vol C Tables 4.2.6.8 and 6.1.1.4'

loop_
_geom_angle_atom_site_label_1
_geom_angle_atom_site_label_2
_geom_angle_atom_site_label_3
_geom_angle
C1 N1 C13 124.2(3)
N1 C1 N2 122.2(3)
N1 C1 C9 121.1(3)
N2 C1 C9 116.4(2)
C2 N2 C8 105.9(2)
C2 N2 C1 125.0(2)
C8 N2 C1 129.1(2)
N3 C2 N2 113.8(3)
N3 C2 H2 123.1
N2 C2 H2 123.1
C2 N3 C3 105.3(2)
C4 C3 N3 129.4(3)
C4 C3 C8 120.4(3)
N3 C3 C8 110.2(2)
C5 C4 C3 118.6(3)
C5 C4 H4 120.7
C3 C4 H4 120.7
C4 C5 C6 120.7(3)
C4 C5 H5 119.6
C6 C5 H5 119.6
C7 C6 C5 121.9(3)
C7 C6 H6 119.0
C5 C6 H6 119.0
C6 C7 C8 117.1(3)
C6 C7 H7 121.5
C8 C7 H7 121.5
C7 C8 N2 133.9(3)
C7 C8 C3 121.2(3)
N2 C8 C3 104.9(2)
C1 C9 C11 109.7(2)
C1 C9 C10 111.9(2)
C11 C9 C10 110.3(2)
C1 C9 C12 106.7(2)
C11 C9 C12 109.2(2)
C10 C9 C12 109.1(2)
C9 C10 H10A 109.5
C9 C10 H10B 109.5
H10A C10 H10B 109.5
C9 C10 H10C 109.5
H10A C10 H10C 109.5
H10B C10 H10C 109.5
C9 C11 H11A 109.5
C9 C11 H11B 109.5
H11A C11 H11B 109.5
C9 C11 H11C 109.5
H11A C11 H11C 109.5
H11B C11 H11C 109.5
C9 C12 H12A 109.5
C9 C12 H12B 109.5
H12A C12 H12B 109.5
C9 C12 H12C 109.5
H12A C12 H12C 109.5
H12B C12 H12C 109.5
C18 C13 C14 121.0(3)
C18 C13 N1 120.2(3)
C14 C13 N1 118.2(3)
C15 C14 C13 117.8(3)
C15 C14 C21 120.0(3)
C13 C14 C21 122.2(3)
C16 C15 C14 122.9(3)
C16 C15 H15 118.6
C14 C15 H15 118.6
C15 C16 C17 117.5(3)
C15 C16 C20 120.9(3)
C17 C16 C20 121.6(3)
C18 C17 C16 122.2(3)
C18 C17 H17 118.9
C16 C17 H17 118.9
C17 C18 C13 118.6(3)
C17 C18 C19 120.8(3)
C13 C18 C19 120.6(3)
C18 C19 H19A 109.5
C18 C19 H19B 109.5
H19A C19 H19B 109.5
C18 C19 H19C 109.5
H19A C19 H19C 109.5
H19B C19 H19C 109.5
C16 C20 H20A 109.5
C16 C20 H20B 109.5
H20A C20 H20B 109.5
C16 C20 H20C 109.5
H20A C20 H20C 109.5
H20B C20 H20C 109.5
C14 C21 H21A 109.5
C14 C21 H21B 109.5
H21A C21 H21B 109.5
C14 C21 H21C 109.5
H21A C21 H21C 109.5
H21B C21 H21C 109.5

loop_
_geom_bond_atom_site_label_1
_geom_bond_atom_site_label_2
_geom_bond_distance
N1 C1 1.262(4)
N1 C13 1.427(4)
C1 N2 1.456(4)
C1 C9 1.526(4)
N2 C2 1.381(4)
N2 C8 1.398(4)
C2 N3 1.298(4)
C2 H2 0.9500
N3 C3 1.390(4)
C3 C4 1.389(4)
C3 C8 1.404(4)
C4 C5 1.370(4)
C4 H4 0.9500
C5 C6 1.402(4)
C5 H5 0.9500
C6 C7 1.378(4)
C6 H6 0.9500
C7 C8 1.396(4)
C7 H7 0.9500
C9 C11 1.530(4)
C9 C10 1.533(4)
C9 C12 1.545(4)
C10 H10A 0.9800
C10 H10B 0.9800
C10 H10C 0.9800
C11 H11A 0.9800
C11 H11B 0.9800
C11 H11C 0.9800
C12 H12A 0.9800
C12 H12B 0.9800
C12 H12C 0.9800
C13 C18 1.405(4)
C13 C14 1.405(4)
C14 C15 1.396(4)
C14 C21 1.507(4)
C15 C16 1.393(4)
C15 H15 0.9500
C16 C17 1.395(4)
C16 C20 1.506(4)
C17 C18 1.392(4)
C17 H17 0.9500
C18 C19 1.506(4)
C19 H19A 0.9800
C19 H19B 0.9800
C19 H19C 0.9800
C20 H20A 0.9800
C20 H20B 0.9800
C20 H20C 0.9800
C21 H21A 0.9800
C21 H21B 0.9800
C21 H21C 0.9800

loop_
_geom_hbond_atom_site_label_D
_geom_hbond_atom_site_label_H
_geom_hbond_atom_site_label_A
_geom_hbond_distance_DH
_geom_hbond_distance_HA
_geom_hbond_distance_DA
_geom_hbond_angle_DHA
_geom_hbond_site_symmetry_A
C2 H2 N3 0.95 2.48 3.199(4) 132.3 2_666

loop_
_geom_torsion_atom_site_label_1
_geom_torsion_atom_site_label_2
_geom_torsion_atom_site_label_3
_geom_torsion_atom_site_label_4
_geom_torsion
C13 N1 C1 N2 0.1(4)
C13 N1 C1 C9 -173.6(2)
N1 C1 N2 C2 -76.7(4)
C9 C1 N2 C2 97.2(3)
N1 C1 N2 C8 101.0(3)
C9 C1 N2 C8 -85.1(4)
C8 N2 C2 N3 0.7(3)
C1 N2 C2 N3 178.8(3)
N2 C2 N3 C3 -1.2(3)
C2 N3 C3 C4 -178.5(3)
C2 N3 C3 C8 1.3(3)
N3 C3 C4 C5 178.7(3)
C8 C3 C4 C5 -1.1(4)
C3 C4 C5 C6 1.1(4)
C4 C5 C6 C7 -0.4(5)
C5 C6 C7 C8 -0.2(4)
C6 C7 C8 N2 -177.7(3)
C6 C7 C8 C3 0.2(4)
C2 N2 C8 C7 178.3(3)
C1 N2 C8 C7 0.3(5)
C2 N2 C8 C3 0.2(3)
C1 N2 C8 C3 -177.8(3)
C4 C3 C8 C7 0.5(4)
N3 C3 C8 C7 -179.4(3)
C4 C3 C8 N2 178.9(3)
N3 C3 C8 N2 -0.9(3)
N1 C1 C9 C11 -10.7(4)
N2 C1 C9 C11 175.3(2)
N1 C1 C9 C10 -133.4(3)
N2 C1 C9 C10 52.6(3)
N1 C1 C9 C12 107.5(3)
N2 C1 C9 C12 -66.5(3)
C1 N1 C13 C18 -91.4(3)
C1 N1 C13 C14 97.0(3)
C18 C13 C14 C15 2.4(4)
N1 C13 C14 C15 173.9(2)
C18 C13 C14 C21 -176.3(3)
N1 C13 C14 C21 -4.7(4)
C13 C14 C15 C16 0.2(4)
C21 C14 C15 C16 178.9(3)
C14 C15 C16 C17 -1.6(4)
C14 C15 C16 C20 178.5(3)
C15 C16 C17 C18 0.3(4)
C20 C16 C17 C18 -179.7(3)
C16 C17 C18 C13 2.2(4)
C16 C17 C18 C19 -177.8(3)
C14 C13 C18 C17 -3.6(4)
N1 C13 C18 C17 -175.0(2)
C14 C13 C18 C19 176.4(3)
N1 C13 C18 C19 5.1(4)
